data_2241019
loop_
_publ_author_name
'Caroline, M. Lydia'
'Kumaresan, S.'
'Aravindan, P. G.'
'Mohamed, M. Peer'
'Mani, G.'

_publ_section_title
;
 Crystal structure of <small>L</small>-tryptophan--fumaric acid--water
 (1/1/1)
;
_journal_coeditor_code SU5176
_journal_issue 9
_journal_name_full 'Acta Crystallographica Section E'
_journal_page_first o661
_journal_page_last o662
_journal_paper_doi 10.1107/S205698901501484X
_journal_volume 71
_journal_year 2015
_chemical_formula_iupac 'C11 H12 N2 O2, C4 H4 O4, H2 O'
_chemical_formula_moiety 'C11 H12 N2 O2, C4 H4 O4, H2 O'
_chemical_formula_sum 'C15 H18 N2 O7'
_chemical_formula_weight 338.31
_chemical_name_systematic
;
<i>L</i>-Tryptophan--fumaric acid--water (1/1/1)
;
_space_group_crystal_system monoclinic
_space_group_IT_number 5
_space_group_name_Hall 'C 2y'
_space_group_name_H-M_alt 'C 1 2 1'
_symmetry_space_group_name_Hall 'C 2y'
_symmetry_space_group_name_H-M 'C 1 2 1'
_atom_sites_solution_hydrogens mixed
_atom_sites_solution_primary direct
_atom_sites_solution_secondary difmap
_audit_creation_method SHELXL-2014/6
_cell_angle_alpha 90
_cell_angle_beta 95.801(3)
_cell_angle_gamma 90
_cell_formula_units_Z 4
_cell_length_a 11.3928(8)
_cell_length_b 6.6476(4)
_cell_length_c 21.4219(13)
_cell_measurement_reflns_used 5033
_cell_measurement_temperature 296(2)
_cell_measurement_theta_max 27.85
_cell_measurement_theta_min 2.75
_cell_volume 1614.07(18)
_computing_cell_refinement
;
APEX2 and SAINT (Bruker, 2004)
;
_computing_data_collection
;
APEX2 (Bruker, 2004)
;
_computing_data_reduction
;
SAINT and XPREP (Bruker, 2004)
;
_computing_molecular_graphics
;
ORTEP-3 for Windows (Farrugia, 2012) and Mercury (Macrae <i>et al.</i>,
2008)
;
_computing_publication_material
;
SHELXL2014 (Sheldrick, 2015) and PLATON (Spek, 2009)
;
_computing_structure_refinement
;
SHELXL2014 (Sheldrick, 2015)
;
_computing_structure_solution
;
SIR92 (Altomare <i>et al.</i>,  1994)
;
_diffrn_ambient_temperature 296(2)
_diffrn_measured_fraction_theta_full 0.997
_diffrn_measured_fraction_theta_max 0.998
_diffrn_measurement_device_type 'Bruker Kappa APEXII CCD'
_diffrn_measurement_method '\w and \f scan'
_diffrn_radiation_type MoK\a
_diffrn_radiation_wavelength 0.71073
_diffrn_reflns_av_R_equivalents 0.0250
_diffrn_reflns_limit_h_max 14
_diffrn_reflns_limit_h_min -14
_diffrn_reflns_limit_k_max 8
_diffrn_reflns_limit_k_min -8
_diffrn_reflns_limit_l_max 26
_diffrn_reflns_limit_l_min -26
_diffrn_reflns_number 10737
_diffrn_reflns_theta_full 25.242
_diffrn_reflns_theta_max 25.996
_diffrn_reflns_theta_min 2.867
_exptl_absorpt_coefficient_mu 0.112
_exptl_absorpt_correction_T_max 0.978
_exptl_absorpt_correction_T_min 0.898
_exptl_absorpt_correction_type multi-scan
_exptl_absorpt_process_details
;
(SADABS; Bruker, 2004)
;
_exptl_crystal_colour colourless
_exptl_crystal_density_diffrn 1.392
_exptl_crystal_description block
_exptl_crystal_F_000 712
_exptl_crystal_size_max 0.30
_exptl_crystal_size_mid 0.20
_exptl_crystal_size_min 0.20
_refine_diff_density_max 0.177
_refine_diff_density_min -0.146
_refine_ls_extinction_coef 0.0069(11)
_refine_ls_extinction_expression Fc^*^=kFc[1+0.001xFc^2^\l^3^/sin(2\q)]^-1/4^
_refine_ls_extinction_method
;
SHELXL2014 (Sheldrick, 2015)
;
_refine_ls_goodness_of_fit_ref 1.042
_refine_ls_hydrogen_treatment mixed
_refine_ls_matrix_type full
_refine_ls_number_parameters 242
_refine_ls_number_reflns 3157
_refine_ls_number_restraints 4
_refine_ls_restrained_S_all 1.041
_refine_ls_R_factor_all 0.0438
_refine_ls_R_factor_gt 0.0335
_refine_ls_shift/su_max 0.000
_refine_ls_shift/su_mean 0.000
_refine_ls_structure_factor_coef Fsqd
_refine_ls_weighting_details 'w=1/[\s^2^(Fo^2^)+(0.0458P)^2^+0.2154P] where P=(Fo^2^+2Fc^2^)/3'
_refine_ls_weighting_scheme calc
_refine_ls_wR_factor_gt 0.0788
_refine_ls_wR_factor_ref 0.0842
_reflns_number_gt 2731
_reflns_number_total 3157
_reflns_threshold_expression I>2\s(I)
_cod_data_source_file su5176sup1.cif
_cod_data_source_block I
_cod_database_code 2241019
_shelx_space_group_comment
;
The symmetry employed for this shelxl refinement is uniquely defined
by the following loop, which should always be used as a source of
symmetry information in preference to the above space-group names.
They are only intended as comments.
;
_shelx_estimated_absorpt_t_min 0.967
_shelx_estimated_absorpt_t_max 0.978
_shelxl_version_number 2014/6

loop_
_space_group_symop_operation_xyz
'x, y, z'
'-x, y, -z'
'x+1/2, y+1/2, z'
'-x+1/2, y+1/2, -z'

loop_
_atom_site_type_symbol
_atom_site_label
_atom_site_fract_x
_atom_site_fract_y
_atom_site_fract_z
_atom_site_U_iso_or_equiv
_atom_site_adp_type
_atom_site_calc_flag
_atom_site_occupancy
N N1 0.75082(19) 0.1813(4) 0.77433(10) 0.0380(5) Uani d 1
H H1 0.825(3) 0.191(5) 0.7735(13) 0.047(8) Uiso d 1
N N2 0.5095(2) 0.4264(3) 0.91895(10) 0.0276(5) Uani d 1
H H2A 0.472(3) 0.534(5) 0.9350(15) 0.056(10) Uiso d 1
H H2B 0.563(3) 0.476(5) 0.8921(14) 0.049(8) Uiso d 1
H H2C 0.554(3) 0.365(4) 0.9546(15) 0.047(9) Uiso d 1
O O1 0.24153(16) 0.1425(3) 0.89730(8) 0.0483(5) Uani d 1
O O2 0.35274(17) 0.2275(3) 0.98224(8) 0.0485(6) Uani d 1
O O3 0.50562(13) 0.6533(3) 0.80307(7) 0.0334(4) Uani d 1
O O4 0.69014(13) 0.6700(3) 0.77851(7) 0.0381(4) Uani d 1
H H4O 0.7050 0.6615 0.8167 0.057 Uiso calc 1
O O5 0.63962(18) 0.6937(5) 0.54724(8) 0.0706(7) Uani d 1
H H5O 0.6080 0.6855 0.5112 0.106 Uiso calc 1
O O6 0.45352(18) 0.6884(4) 0.57018(8) 0.0595(6) Uani d 1
O O7 0.37013(19) 0.7265(3) 0.97085(11) 0.0532(6) Uani d 1
H H7A 0.304(2) 0.705(5) 0.9880(16) 0.080 Uiso d 1
H H7B 0.382(3) 0.852(4) 0.9713(18) 0.080 Uiso d 1
C C1 0.3327(2) 0.2159(3) 0.92463(10) 0.0263(5) Uani d 1
C C2 0.4263(2) 0.2860(3) 0.88365(10) 0.0244(5) Uani d 1
H H2 0.3876 0.3556 0.8468 0.029 Uiso calc 1
C C3 0.4928(2) 0.1034(4) 0.86179(12) 0.0328(6) Uani d 1
H H3A 0.5345 0.0401 0.8983 0.039 Uiso calc 1
H H3B 0.4354 0.0073 0.8432 0.039 Uiso calc 1
C C4 0.5792(2) 0.1458(4) 0.81563(11) 0.0302(5) Uani d 1
C C5 0.6979(2) 0.1602(4) 0.82805(11) 0.0357(6) Uani d 1
H H5 0.7379 0.1562 0.8681 0.043 Uiso calc 1
C C6 0.6657(2) 0.1816(4) 0.72436(11) 0.0333(6) Uani d 1
C C7 0.6742(2) 0.1930(5) 0.66020(12) 0.0445(7) Uani d 1
H H7 0.7471 0.2041 0.6445 0.053 Uiso calc 1
C C8 0.5720(3) 0.1874(5) 0.62093(12) 0.0508(7) Uani d 1
H H8 0.5756 0.1951 0.5778 0.061 Uiso calc 1
C C9 0.4630(2) 0.1705(5) 0.64405(13) 0.0507(7) Uani d 1
H H9 0.3951 0.1677 0.6160 0.061 Uiso calc 1
C C10 0.4529(2) 0.1579(5) 0.70688(11) 0.0417(6) Uani d 1
H H10 0.3792 0.1472 0.7216 0.050 Uiso calc 1
C C11 0.5557(2) 0.1615(4) 0.74880(11) 0.0312(5) Uani d 1
C C13 0.57628(19) 0.6648(4) 0.76415(10) 0.0286(5) Uani d 1
C C14 0.5377(2) 0.6733(4) 0.69680(10) 0.0365(6) Uani d 1
H H14 0.4570 0.6672 0.6848 0.044 Uiso calc 1
C C15 0.6070(2) 0.6888(5) 0.65258(11) 0.0418(7) Uani d 1
H H15 0.6880 0.6994 0.6632 0.050 Uiso calc 1
C C16 0.5603(2) 0.6899(5) 0.58582(11) 0.0447(7) Uani d 1

loop_
_atom_site_aniso_label
_atom_site_aniso_U_11
_atom_site_aniso_U_22
_atom_site_aniso_U_33
_atom_site_aniso_U_12
_atom_site_aniso_U_13
_atom_site_aniso_U_23
N1 0.0245(11) 0.0520(14) 0.0381(12) 0.0037(12) 0.0067(9) -0.0028(12)
N2 0.0274(12) 0.0345(12) 0.0219(11) -0.0020(9) 0.0072(9) 0.0000(9)
O1 0.0374(11) 0.0818(15) 0.0254(9) -0.0268(11) 0.0019(7) -0.0006(10)
O2 0.0441(11) 0.0834(16) 0.0183(9) -0.0273(11) 0.0045(7) -0.0019(9)
O3 0.0300(9) 0.0449(10) 0.0260(8) -0.0024(9) 0.0056(7) 0.0031(8)
O4 0.0278(9) 0.0651(11) 0.0216(8) -0.0034(10) 0.0026(6) 0.0003(10)
O5 0.0548(13) 0.133(2) 0.0237(9) -0.0004(17) 0.0058(9) -0.0012(15)
O6 0.0464(12) 0.1044(17) 0.0265(9) 0.0027(13) -0.0027(8) 0.0012(12)
O7 0.0511(13) 0.0543(13) 0.0578(13) 0.0096(11) 0.0227(10) 0.0010(11)
C1 0.0249(12) 0.0323(13) 0.0220(11) -0.0021(10) 0.0034(10) -0.0003(10)
C2 0.0250(13) 0.0331(12) 0.0149(11) 0.0015(10) 0.0011(9) 0.0015(9)
C3 0.0399(15) 0.0318(13) 0.0275(13) 0.0034(11) 0.0073(12) -0.0007(10)
C4 0.0304(12) 0.0315(12) 0.0295(12) 0.0041(12) 0.0074(9) -0.0047(11)
C5 0.0371(14) 0.0387(13) 0.0312(13) 0.0068(13) 0.0029(10) -0.0028(12)
C6 0.0327(13) 0.0365(13) 0.0317(12) 0.0040(12) 0.0076(10) -0.0033(12)
C7 0.0416(15) 0.0558(17) 0.0384(14) 0.0055(15) 0.0158(12) -0.0013(14)
C8 0.0600(19) 0.0640(19) 0.0291(13) 0.0095(18) 0.0084(13) 0.0003(15)
C9 0.0446(16) 0.0678(19) 0.0374(14) 0.0066(17) -0.0071(12) -0.0061(16)
C10 0.0301(13) 0.0578(16) 0.0373(14) 0.0054(15) 0.0033(11) -0.0047(15)
C11 0.0286(12) 0.0331(12) 0.0323(12) 0.0049(12) 0.0056(9) -0.0043(12)
C13 0.0286(12) 0.0313(12) 0.0257(11) -0.0016(12) 0.0024(9) 0.0003(11)
C14 0.0328(13) 0.0500(15) 0.0263(12) -0.0002(14) 0.0002(10) -0.0013(14)
C15 0.0339(14) 0.0630(18) 0.0278(13) 0.0024(15) -0.0002(11) -0.0004(14)
C16 0.0429(16) 0.0637(19) 0.0279(13) 0.0031(16) 0.0053(11) -0.0018(15)

loop_
_atom_type_symbol
_atom_type_description
_atom_type_scat_dispersion_real
_atom_type_scat_dispersion_imag
_atom_type_scat_source
C C 0.0033 0.0016 'International Tables Vol C Tables 4.2.6.8 and 6.1.1.4'
H H 0.0000 0.0000 'International Tables Vol C Tables 4.2.6.8 and 6.1.1.4'
N N 0.0061 0.0033 'International Tables Vol C Tables 4.2.6.8 and 6.1.1.4'
O O 0.0106 0.0060 'International Tables Vol C Tables 4.2.6.8 and 6.1.1.4'

loop_
_geom_angle_atom_site_label_1
_geom_angle_atom_site_label_2
_geom_angle_atom_site_label_3
_geom_angle
C5 N1 C6 108.8(2)
C5 N1 H1 123.6(19)
C6 N1 H1 127.6(19)
C2 N2 H2A 113(2)
C2 N2 H2B 109.4(19)
H2A N2 H2B 108(3)
C2 N2 H2C 113.4(17)
H2A N2 H2C 105(2)
H2B N2 H2C 108(2)
C13 O4 H4O 109.5
C16 O5 H5O 109.5
H7A O7 H7B 107(3)
O2 C1 O1 123.9(2)
O2 C1 C2 119.2(2)
O1 C1 C2 116.79(19)
N2 C2 C1 110.35(18)
N2 C2 C3 110.2(2)
C1 C2 C3 109.37(19)
N2 C2 H2 109.0
C1 C2 H2 109.0
C3 C2 H2 109.0
C4 C3 C2 115.7(2)
C4 C3 H3A 108.4
C2 C3 H3A 108.4
C4 C3 H3B 108.4
C2 C3 H3B 108.4
H3A C3 H3B 107.4
C5 C4 C11 105.8(2)
C5 C4 C3 126.6(2)
C11 C4 C3 127.4(2)
C4 C5 N1 111.1(2)
C4 C5 H5 124.4
N1 C5 H5 124.4
N1 C6 C7 131.2(2)
N1 C6 C11 107.1(2)
C7 C6 C11 121.7(2)
C8 C7 C6 117.9(2)
C8 C7 H7 121.1
C6 C7 H7 121.1
C7 C8 C9 121.4(2)
C7 C8 H8 119.3
C9 C8 H8 119.3
C10 C9 C8 121.6(3)
C10 C9 H9 119.2
C8 C9 H9 119.2
C9 C10 C11 118.9(2)
C9 C10 H10 120.6
C11 C10 H10 120.6
C10 C11 C6 118.6(2)
C10 C11 C4 134.3(2)
C6 C11 C4 107.1(2)
O3 C13 O4 123.4(2)
O3 C13 C14 121.5(2)
O4 C13 C14 115.07(19)
C15 C14 C13 125.3(2)
C15 C14 H14 117.4
C13 C14 H14 117.4
C14 C15 C16 121.5(2)
C14 C15 H15 119.3
C16 C15 H15 119.3
O6 C16 O5 124.5(2)
O6 C16 C15 121.0(2)
O5 C16 C15 114.6(2)

loop_
_geom_bond_atom_site_label_1
_geom_bond_atom_site_label_2
_geom_bond_distance
N1 C5 1.359(3)
N1 C6 1.370(3)
N1 H1 0.85(3)
N2 C2 1.482(3)
N2 H2A 0.92(4)
N2 H2B 0.94(3)
N2 H2C 0.96(3)
O1 C1 1.240(3)
O2 C1 1.235(3)
O3 C13 1.219(3)
O4 C13 1.303(3)
O4 H4O 0.8200
O5 C16 1.285(3)
O5 H5O 0.8200
O6 C16 1.229(3)
O7 H7A 0.88(2)
O7 H7B 0.85(2)
C1 C2 1.521(3)
C2 C3 1.529(3)
C2 H2 0.9800
C3 C4 1.491(3)
C3 H3A 0.9700
C3 H3B 0.9700
C4 C5 1.355(3)
C4 C11 1.433(3)
C5 H5 0.9300
C6 C7 1.390(3)
C6 C11 1.413(3)
C7 C8 1.366(4)
C7 H7 0.9300
C8 C9 1.387(4)
C8 H8 0.9300
C9 C10 1.365(4)
C9 H9 0.9300
C10 C11 1.401(3)
C10 H10 0.9300
C13 C14 1.466(3)
C14 C15 1.297(3)
C14 H14 0.9300
C15 C16 1.475(3)
C15 H15 0.9300

loop_
_geom_hbond_atom_site_label_D
_geom_hbond_atom_site_label_H
_geom_hbond_atom_site_label_A
_geom_hbond_site_symmetry_A
_geom_hbond_distance_DH
_geom_hbond_distance_HA
_geom_hbond_distance_DA
_geom_hbond_angle_DHA
N1 H1 O3 3_545 0.85(3) 2.11(3) 2.912(3) 158(3)
N2 H2A O7 . 0.92(4) 1.94(4) 2.845(3) 170(3)
N2 H2B O1 3 0.94(3) 2.30(3) 3.085(3) 140(2)
N2 H2B O3 . 0.94(3) 2.28(3) 2.901(3) 123(2)
N2 H2C O2 2_657 0.96(3) 1.87(3) 2.832(3) 174(3)
O4 H4O O1 3 0.82 1.74 2.559(2) 178
O5 H5O O6 2_656 0.82 1.81 2.630(3) 174
O7 H7A O1 4_557 0.88(2) 2.60(3) 3.261(3) 133(3)
O7 H7A O2 4_557 0.88(2) 1.97(2) 2.824(3) 165(3)
O7 H7B O2 1_565 0.85(2) 2.53(3) 3.347(3) 162(3)
C3 H3B O3 1_545 0.97 2.66 3.255(3) 120
C5 H5 O7 3_545 0.93 2.58 3.491(3) 166

loop_
_geom_torsion_atom_site_label_1
_geom_torsion_atom_site_label_2
_geom_torsion_atom_site_label_3
_geom_torsion_atom_site_label_4
_geom_torsion
O2 C1 C2 N2 -21.1(3)
O1 C1 C2 N2 161.6(2)
O2 C1 C2 C3 100.3(3)
O1 C1 C2 C3 -77.0(3)
N2 C2 C3 C4 -64.7(3)
C1 C2 C3 C4 173.8(2)
C2 C3 C4 C5 101.2(3)
C2 C3 C4 C11 -84.9(3)
C11 C4 C5 N1 -0.7(3)
C3 C4 C5 N1 174.2(2)
C6 N1 C5 C4 0.1(3)
C5 N1 C6 C7 -177.9(3)
C5 N1 C6 C11 0.5(3)
N1 C6 C7 C8 179.2(3)
C11 C6 C7 C8 1.0(4)
C6 C7 C8 C9 -0.1(5)
C7 C8 C9 C10 -0.3(5)
C8 C9 C10 C11 -0.3(5)
C9 C10 C11 C6 1.1(4)
C9 C10 C11 C4 -177.8(3)
N1 C6 C11 C10 179.9(3)
C7 C6 C11 C10 -1.5(4)
N1 C6 C11 C4 -0.9(3)
C7 C6 C11 C4 177.6(3)
C5 C4 C11 C10 180.0(3)
C3 C4 C11 C10 5.1(5)
C5 C4 C11 C6 1.0(3)
C3 C4 C11 C6 -173.9(2)
O3 C13 C14 C15 178.9(3)
O4 C13 C14 C15 -1.3(4)
C13 C14 C15 C16 178.1(3)
C14 C15 C16 O6 4.4(5)
C14 C15 C16 O5 -175.9(3)

_cod_database_fobs_code 2241019
